data_7006977
loop_
_publ_author_name
'Champouret, Yohan D. M.'
'Mar\'echal, Jean-Didier'
'Dadhiwala, Ishaq'
'Fawcett, John'
'Palmer, Donna'
'Singh, Kuldip'
'Solan, Gregory A.'

_publ_section_title
;
 Mono- vs. bi-metallic assembly on a bulky bis(imino)terpyridine
 framework: a combined experimental and theoretical study.
;
_journal_issue 19
_journal_name_full 'Dalton transactions (Cambridge, England : 2003)'
_journal_page_first 2350
_journal_page_last 2361
_journal_paper_doi 10.1039/b516083a
_journal_year 2006
_chemical_formula_moiety '(C43 H49 Br2 N5 Ni) 2(C2 H3 N) 2(C H Cl3)'
_chemical_formula_sum 'C49 H57 Br2 Cl6 N7 Ni'
_chemical_formula_weight 1175.25
_chemical_name_systematic
;
?
;
_space_group_IT_number 2
_symmetry_cell_setting triclinic
_symmetry_space_group_name_Hall '-P 1'
_symmetry_space_group_name_H-M 'P -1'
_atom_sites_solution_hydrogens geom
_atom_sites_solution_primary direct
_atom_sites_solution_secondary difmap
_audit_creation_method SHELXL-97
_cell_angle_alpha 84.660(3)
_cell_angle_beta 84.591(3)
_cell_angle_gamma 67.688(3)
_cell_formula_units_Z 2
_cell_length_a 11.257(2)
_cell_length_b 12.916(2)
_cell_length_c 19.574(4)
_cell_measurement_reflns_used 910
_cell_measurement_temperature 150(2)
_cell_measurement_theta_max 26.265
_cell_measurement_theta_min 2.784
_cell_volume 2616.1(8)
_computing_cell_refinement 'Bruker SMART'
_computing_data_collection 'Bruker SMART'
_computing_data_reduction 'Bruker SHELXTL'
_computing_molecular_graphics 'Bruker SHELXTL'
_computing_publication_material 'Bruker SHELXTL'
_computing_structure_refinement 'SHELXL-97 (Sheldrick, 1997)'
_computing_structure_solution 'SHELXS-97 (Sheldrick, 1990)'
_diffrn_ambient_temperature 150(2)
_diffrn_measured_fraction_theta_full 0.986
_diffrn_measured_fraction_theta_max 0.986
_diffrn_measurement_device_type 'CCD area detector'
_diffrn_measurement_method 'phi and omega scans'
_diffrn_radiation_monochromator graphite
_diffrn_radiation_source 'fine-focus sealed tube'
_diffrn_radiation_type MoK\a
_diffrn_radiation_wavelength 0.71073
_diffrn_reflns_av_R_equivalents 0.0291
_diffrn_reflns_av_sigmaI/netI 0.0615
_diffrn_reflns_limit_h_max 13
_diffrn_reflns_limit_h_min -13
_diffrn_reflns_limit_k_max 15
_diffrn_reflns_limit_k_min -15
_diffrn_reflns_limit_l_max 24
_diffrn_reflns_limit_l_min -23
_diffrn_reflns_number 20399
_diffrn_reflns_theta_full 26.00
_diffrn_reflns_theta_max 26.00
_diffrn_reflns_theta_min 1.71
_exptl_absorpt_coefficient_mu 2.246
_exptl_absorpt_correction_T_max 0.862
_exptl_absorpt_correction_T_min 0.639
_exptl_absorpt_correction_type empirical
_exptl_absorpt_process_details
;
absorption correction based on 9740 reflections(SADABS);Rint 0.0837 before
correction and 0.0244 after.
;
_exptl_crystal_colour block
_exptl_crystal_density_diffrn 1.492
_exptl_crystal_density_method 'not measured'
_exptl_crystal_description yellow
_exptl_crystal_F_000 1200
_exptl_crystal_size_max 0.34
_exptl_crystal_size_mid 0.22
_exptl_crystal_size_min 0.16
_refine_diff_density_max 1.024
_refine_diff_density_min -0.886
_refine_diff_density_rms 0.078
_refine_ls_extinction_method none
_refine_ls_goodness_of_fit_ref 0.896
_refine_ls_hydrogen_treatment constr
_refine_ls_matrix_type full
_refine_ls_number_parameters 542
_refine_ls_number_reflns 10135
_refine_ls_number_restraints 0
_refine_ls_restrained_S_all 0.896
_refine_ls_R_factor_all 0.0570
_refine_ls_R_factor_gt 0.0394
_refine_ls_shift/su_max 0.001
_refine_ls_shift/su_mean 0.000
_refine_ls_structure_factor_coef Fsqd
_refine_ls_weighting_details 'calc w=1/[\s^2^(Fo^2^)+(0.0464P)^2^+0.0000P] where P=(Fo^2^+2Fc^2^)/3'
_refine_ls_weighting_scheme calc
_refine_ls_wR_factor_gt 0.0873
_refine_ls_wR_factor_ref 0.0909
_reflns_number_gt 7042
_reflns_number_total 10135
_reflns_threshold_expression >2sigma(I)
_cod_data_source_file b516083a.txt
_cod_data_source_block 05002
_cod_depositor_comments
;
The following automatic conversions were performed:
'_symmetry_cell_setting' value 'Triclinic' changed to 'triclinic'
according to '/home/saulius/struct/CIF-dictionaries/cif_core.dic'
dictionary named 'cif_core.dic' version 2.4.1 from 2010-06-29.

Automatic conversion script
Id: cif_fix_enum 1527 2010-12-29 10:47:43Z saulius 

The following automatic conversions were performed:

'_refine_ls_hydrogen_treatment' value 'constrained' was replaced with
the value 'constr' as specified in the replacement file
'src/cod-tools/trunk/data/replacement-values/replacement_values.lst'.

Automatic conversion script
Id: cif_fix_values 5376 2017-05-30 11:51:03Z andrius 
;
_cod_original_cell_volume 2615.9(8)
_cod_original_sg_symbol_H-M P-1
_cod_database_code 7006977

loop_
_symmetry_equiv_pos_as_xyz
'x, y, z'
'-x, -y, -z'

loop_
_atom_site_label
_atom_site_type_symbol
_atom_site_fract_x
_atom_site_fract_y
_atom_site_fract_z
_atom_site_U_iso_or_equiv
_atom_site_adp_type
_atom_site_occupancy
_atom_site_symmetry_multiplicity
_atom_site_calc_flag
_atom_site_refinement_flags
_atom_site_disorder_assembly
_atom_site_disorder_group
Ni1 Ni 0.76757(4) 0.28773(3) 0.374064(19) 0.02187(10) Uani 1 1 d . . .
Br1 Br 0.98498(3) 0.28899(3) 0.384943(16) 0.02861(9) Uani 1 1 d . . .
Br2 Br 0.54527(3) 0.30852(3) 0.354140(16) 0.02893(9) Uani 1 1 d . . .
N1 N 0.8507(2) 0.1694(2) 0.27056(13) 0.0269(6) Uani 1 1 d . . .
N2 N 0.8219(2) 0.1223(2) 0.40611(13) 0.0259(6) Uani 1 1 d . . .
N3 N 0.7280(2) 0.3003(2) 0.47449(12) 0.0225(6) Uani 1 1 d . . .
N4 N 0.6895(2) 0.47922(19) 0.38624(12) 0.0204(5) Uani 1 1 d . . .
N5 N 0.6181(2) 0.6424(2) 0.22943(13) 0.0284(6) Uani 1 1 d . . .
C1 C 1.1868(5) 0.0921(5) 0.1896(4) 0.156(4) Uani 1 1 d . . .
H1A H 1.1524 0.0324 0.1960 0.234 Uiso 1 1 calc R . .
H1B H 1.2591 0.0738 0.2187 0.234 Uiso 1 1 calc R . .
H1C H 1.2164 0.0990 0.1413 0.234 Uiso 1 1 calc R . .
C2 C 1.0816(4) 0.2029(3) 0.2094(2) 0.0510(11) Uani 1 1 d . . .
H2 H 1.0560 0.1934 0.2592 0.061 Uiso 1 1 calc R . .
C3 C 1.1303(4) 0.2983(5) 0.2018(2) 0.0813(16) Uani 1 1 d . . .
H3A H 1.1680 0.3030 0.1550 0.122 Uiso 1 1 calc R . .
H3B H 1.1958 0.2845 0.2348 0.122 Uiso 1 1 calc R . .
H3C H 1.0585 0.3690 0.2108 0.122 Uiso 1 1 calc R . .
C4 C 0.9632(3) 0.2267(3) 0.16975(17) 0.0352(8) Uani 1 1 d . . .
C5 C 0.9604(4) 0.2720(3) 0.10281(18) 0.0424(9) Uani 1 1 d . . .
H5 H 1.0322 0.2880 0.0827 0.051 Uiso 1 1 calc R . .
C6 C 0.8559(4) 0.2944(3) 0.06471(19) 0.0469(10) Uani 1 1 d . . .
H6 H 0.8544 0.3279 0.0193 0.056 Uiso 1 1 calc R . .
C7 C 0.7539(4) 0.2678(3) 0.09273(18) 0.0399(9) Uani 1 1 d . . .
H7 H 0.6826 0.2822 0.0659 0.048 Uiso 1 1 calc R . .
C8 C 0.7520(3) 0.2209(3) 0.15883(17) 0.0323(8) Uani 1 1 d . . .
C9 C 0.8575(3) 0.2024(3) 0.19785(16) 0.0290(8) Uani 1 1 d . . .
C10 C 0.6371(4) 0.1908(3) 0.18535(18) 0.0442(10) Uani 1 1 d . . .
H10 H 0.6462 0.1670 0.2353 0.053 Uiso 1 1 calc R . .
C11 C 0.5102(4) 0.2888(4) 0.1785(2) 0.0715(14) Uani 1 1 d . . .
H11A H 0.5073 0.3485 0.2068 0.107 Uiso 1 1 calc R . .
H11B H 0.4393 0.2641 0.1939 0.107 Uiso 1 1 calc R . .
H11C H 0.5017 0.3172 0.1303 0.107 Uiso 1 1 calc R . .
C12 C 0.6387(6) 0.0909(4) 0.1479(2) 0.0945(19) Uani 1 1 d . . .
H12A H 0.6365 0.1102 0.0983 0.142 Uiso 1 1 calc R . .
H12B H 0.5633 0.0729 0.1642 0.142 Uiso 1 1 calc R . .
H12C H 0.7172 0.0257 0.1573 0.142 Uiso 1 1 calc R . .
C13 C 0.8848(4) 0.0664(3) 0.29015(18) 0.0418(9) Uani 1 1 d . . .
C13A C 0.9344(6) -0.0295(3) 0.2439(2) 0.100(2) Uani 1 1 d . . .
H13A H 0.9270 -0.0002 0.1958 0.150 Uiso 1 1 calc R . .
H13B H 0.8837 -0.0769 0.2538 0.150 Uiso 1 1 calc R . .
H13C H 1.0248 -0.0740 0.2519 0.150 Uiso 1 1 calc R . .
C14 C 0.8750(4) 0.0359(3) 0.36522(17) 0.0381(9) Uani 1 1 d . . .
C15 C 0.9155(4) -0.0731(3) 0.3929(2) 0.0534(11) Uani 1 1 d . . .
H15 H 0.9535 -0.1338 0.3639 0.064 Uiso 1 1 calc R . .
C16 C 0.9004(4) -0.0937(3) 0.46300(19) 0.0480(10) Uani 1 1 d . . .
H16 H 0.9283 -0.1685 0.4825 0.058 Uiso 1 1 calc R . .
C17 C 0.8451(3) -0.0059(3) 0.50430(18) 0.0382(9) Uani 1 1 d . . .
H17 H 0.8340 -0.0186 0.5526 0.046 Uiso 1 1 calc R . .
C18 C 0.8055(3) 0.1028(3) 0.47388(16) 0.0273(7) Uani 1 1 d . . .
C19 C 0.7455(3) 0.2042(2) 0.51311(15) 0.0251(7) Uani 1 1 d . . .
C20 C 0.7096(3) 0.2065(3) 0.58240(16) 0.0329(8) Uani 1 1 d . . .
H20 H 0.7221 0.1388 0.6097 0.040 Uiso 1 1 calc R . .
C21 C 0.6548(3) 0.3094(3) 0.61140(16) 0.0327(8) Uani 1 1 d . . .
H21 H 0.6277 0.3128 0.6589 0.039 Uiso 1 1 calc R . .
C22 C 0.6397(3) 0.4063(3) 0.57170(15) 0.0265(7) Uani 1 1 d . . .
H22 H 0.6024 0.4771 0.5913 0.032 Uiso 1 1 calc R . .
C23 C 0.6798(3) 0.3990(2) 0.50244(15) 0.0215(7) Uani 1 1 d . . .
C24 C 0.6724(3) 0.4967(2) 0.45404(15) 0.0218(7) Uani 1 1 d . . .
C25 C 0.6504(3) 0.6002(3) 0.47907(16) 0.0286(7) Uani 1 1 d . . .
H25 H 0.6406 0.6093 0.5271 0.034 Uiso 1 1 calc R . .
C26 C 0.6432(3) 0.6890(3) 0.43288(17) 0.0324(8) Uani 1 1 d . . .
H26 H 0.6320 0.7596 0.4487 0.039 Uiso 1 1 calc R . .
C27 C 0.6522(3) 0.6746(3) 0.36407(16) 0.0293(8) Uani 1 1 d . . .
H27 H 0.6434 0.7360 0.3315 0.035 Uiso 1 1 calc R . .
C28 C 0.6745(3) 0.5684(2) 0.34215(15) 0.0214(7) Uani 1 1 d . . .
C29 C 0.6772(3) 0.5547(2) 0.26696(15) 0.0234(7) Uani 1 1 d . . .
C29A C 0.7451(3) 0.4405(2) 0.24192(16) 0.0296(8) Uani 1 1 d . . .
H29A H 0.6923 0.3955 0.2544 0.044 Uiso 1 1 calc R . .
H29B H 0.8278 0.4048 0.2630 0.044 Uiso 1 1 calc R . .
H29C H 0.7601 0.4459 0.1918 0.044 Uiso 1 1 calc R . .
C30 C 0.6154(3) 0.6322(2) 0.15768(16) 0.0288(8) Uani 1 1 d . . .
C31 C 0.7213(3) 0.6293(3) 0.11297(17) 0.0345(8) Uani 1 1 d . . .
C32 C 0.7130(4) 0.6200(3) 0.04322(18) 0.0465(10) Uani 1 1 d . . .
H32 H 0.7829 0.6189 0.0116 0.056 Uiso 1 1 calc R . .
C33 C 0.6047(4) 0.6124(3) 0.01938(19) 0.0511(11) Uani 1 1 d . . .
H33 H 0.6022 0.6033 -0.0280 0.061 Uiso 1 1 calc R . .
C34 C 0.5007(4) 0.6180(3) 0.06393(19) 0.0470(10) Uani 1 1 d . . .
H34 H 0.4264 0.6143 0.0467 0.056 Uiso 1 1 calc R . .
C35 C 0.5022(3) 0.6290(3) 0.13370(17) 0.0350(8) Uani 1 1 d . . .
C36 C 0.8376(3) 0.6400(3) 0.13890(18) 0.0379(9) Uani 1 1 d . . .
H36 H 0.8558 0.5938 0.1834 0.045 Uiso 1 1 calc R . .
C37 C 0.9589(4) 0.5964(4) 0.0915(2) 0.0659(13) Uani 1 1 d . . .
H37A H 0.9752 0.5192 0.0812 0.099 Uiso 1 1 calc R . .
H37B H 1.0321 0.5981 0.1141 0.099 Uiso 1 1 calc R . .
H37C H 0.9474 0.6438 0.0486 0.099 Uiso 1 1 calc R . .
C38 C 0.8073(5) 0.7615(3) 0.1548(2) 0.0650(13) Uani 1 1 d . . .
H38A H 0.7827 0.8103 0.1129 0.098 Uiso 1 1 calc R . .
H38B H 0.8836 0.7677 0.1715 0.098 Uiso 1 1 calc R . .
H38C H 0.7362 0.7843 0.1901 0.098 Uiso 1 1 calc R . .
C39 C 0.3870(3) 0.6412(3) 0.18252(19) 0.0419(9) Uani 1 1 d . . .
H39 H 0.4187 0.5947 0.2256 0.050 Uiso 1 1 calc R . .
C40 C 0.3202(4) 0.7636(3) 0.2014(2) 0.0577(12) Uani 1 1 d . . .
H40A H 0.3821 0.7878 0.2205 0.087 Uiso 1 1 calc R . .
H40B H 0.2488 0.7699 0.2357 0.087 Uiso 1 1 calc R . .
H40C H 0.2870 0.8113 0.1602 0.087 Uiso 1 1 calc R . .
C41 C 0.2895(4) 0.6009(4) 0.1554(2) 0.0625(12) Uani 1 1 d . . .
H41A H 0.2496 0.6503 0.1160 0.094 Uiso 1 1 calc R . .
H41B H 0.2229 0.6026 0.1919 0.094 Uiso 1 1 calc R . .
H41C H 0.3337 0.5241 0.1412 0.094 Uiso 1 1 calc R . .
C42 C 0.0466(3) 0.5414(3) 0.3647(2) 0.0424(9) Uani 1 1 d . . .
H42 H -0.0013 0.4896 0.3714 0.051 Uiso 1 1 calc R . .
Cl1 Cl 0.03227(9) 0.60522(8) 0.44210(5) 0.0467(2) Uani 1 1 d . . .
Cl2 Cl 0.20807(9) 0.46283(8) 0.34115(5) 0.0520(3) Uani 1 1 d . . .
Cl3 Cl -0.02264(10) 0.64407(9) 0.29898(6) 0.0607(3) Uani 1 1 d . . .
C43 C 0.4778(4) 0.0659(3) 0.3473(3) 0.0704(15) Uani 1 1 d . . .
H43 H 0.5142 0.1202 0.3235 0.084 Uiso 1 1 calc R . .
Cl4 Cl 0.49727(16) -0.03893(11) 0.29047(9) 0.1108(6) Uani 1 1 d . . .
Cl5 Cl 0.5605(2) 0.00669(13) 0.41833(13) 0.1667(10) Uani 1 1 d . . .
Cl6 Cl 0.31559(12) 0.13679(11) 0.36648(9) 0.1011(5) Uani 1 1 d . . .

loop_
_atom_site_aniso_label
_atom_site_aniso_U_11
_atom_site_aniso_U_22
_atom_site_aniso_U_33
_atom_site_aniso_U_23
_atom_site_aniso_U_13
_atom_site_aniso_U_12
Ni1 0.0239(2) 0.0212(2) 0.0188(2) 0.00137(16) -0.00347(16) -0.00654(17)
Br1 0.02445(18) 0.03063(18) 0.02957(19) -0.00206(14) -0.00442(14) -0.00832(14)
Br2 0.02551(18) 0.03181(18) 0.02920(19) -0.00630(14) -0.00211(14) -0.00935(14)
N1 0.0296(15) 0.0239(14) 0.0230(15) -0.0041(12) -0.0048(12) -0.0041(12)
N2 0.0312(15) 0.0186(13) 0.0241(15) 0.0000(11) -0.0079(12) -0.0039(11)
N3 0.0234(14) 0.0229(14) 0.0188(14) 0.0004(11) -0.0020(11) -0.0062(11)
N4 0.0215(14) 0.0214(13) 0.0166(14) -0.0004(11) -0.0017(10) -0.0062(11)
N5 0.0324(16) 0.0277(15) 0.0220(15) 0.0009(12) -0.0070(12) -0.0072(12)
C1 0.071(4) 0.157(6) 0.185(7) -0.116(6) -0.070(4) 0.058(4)
C2 0.038(2) 0.065(3) 0.044(2) -0.022(2) -0.0026(18) -0.009(2)
C3 0.063(3) 0.154(5) 0.052(3) -0.010(3) -0.002(2) -0.068(3)
C4 0.037(2) 0.035(2) 0.029(2) -0.0130(16) 0.0046(16) -0.0069(16)
C5 0.049(2) 0.054(2) 0.030(2) -0.0138(18) 0.0123(18) -0.026(2)
C6 0.066(3) 0.048(2) 0.025(2) -0.0012(17) 0.0014(19) -0.021(2)
C7 0.046(2) 0.042(2) 0.029(2) -0.0012(17) -0.0076(17) -0.0126(18)
C8 0.037(2) 0.0290(18) 0.0284(19) -0.0073(15) -0.0010(15) -0.0080(15)
C9 0.036(2) 0.0228(17) 0.0221(18) -0.0044(14) -0.0038(15) -0.0027(15)
C10 0.056(3) 0.060(3) 0.026(2) -0.0035(18) -0.0014(18) -0.033(2)
C11 0.040(3) 0.123(4) 0.038(3) 0.008(3) -0.014(2) -0.016(3)
C12 0.142(5) 0.122(5) 0.070(4) -0.035(3) 0.027(3) -0.107(4)
C13 0.062(3) 0.0243(19) 0.028(2) -0.0061(15) -0.0062(18) -0.0015(17)
C13A 0.199(6) 0.027(2) 0.031(3) -0.0107(19) -0.004(3) 0.006(3)
C14 0.054(2) 0.0243(18) 0.029(2) -0.0022(15) -0.0120(17) -0.0050(17)
C15 0.085(3) 0.0232(19) 0.039(2) -0.0063(17) -0.015(2) -0.002(2)
C16 0.072(3) 0.0208(18) 0.042(2) 0.0113(17) -0.022(2) -0.0067(18)
C17 0.056(2) 0.0268(18) 0.028(2) 0.0069(15) -0.0117(17) -0.0108(17)
C18 0.0299(18) 0.0262(17) 0.0249(19) 0.0048(14) -0.0088(14) -0.0093(15)
C19 0.0280(18) 0.0254(17) 0.0214(18) 0.0026(13) -0.0048(14) -0.0097(14)
C20 0.037(2) 0.0340(19) 0.0258(19) 0.0077(15) -0.0047(15) -0.0127(16)
C21 0.036(2) 0.044(2) 0.0175(18) 0.0006(15) -0.0020(15) -0.0152(17)
C22 0.0261(18) 0.0317(18) 0.0229(18) -0.0058(14) -0.0008(14) -0.0113(15)
C23 0.0212(16) 0.0263(17) 0.0181(16) 0.0000(13) -0.0035(13) -0.0100(14)
C24 0.0208(16) 0.0224(16) 0.0210(17) -0.0012(13) -0.0034(13) -0.0063(13)
C25 0.0302(19) 0.0294(18) 0.0241(18) -0.0071(14) -0.0011(14) -0.0078(15)
C26 0.044(2) 0.0221(17) 0.032(2) -0.0075(15) -0.0008(16) -0.0123(16)
C27 0.040(2) 0.0211(17) 0.0248(18) -0.0004(14) -0.0025(15) -0.0099(15)
C28 0.0187(16) 0.0225(16) 0.0211(17) -0.0009(13) -0.0017(13) -0.0055(13)
C29 0.0241(17) 0.0251(17) 0.0221(17) -0.0001(13) -0.0032(13) -0.0104(14)
C29A 0.038(2) 0.0244(17) 0.0234(18) -0.0002(14) -0.0006(15) -0.0084(15)
C30 0.039(2) 0.0237(17) 0.0203(18) 0.0045(14) -0.0088(15) -0.0074(15)
C31 0.043(2) 0.0288(18) 0.0275(19) 0.0055(15) -0.0057(16) -0.0099(16)
C32 0.055(3) 0.057(3) 0.023(2) 0.0027(18) 0.0016(18) -0.019(2)
C33 0.065(3) 0.063(3) 0.022(2) -0.0010(18) -0.013(2) -0.019(2)
C34 0.050(3) 0.058(3) 0.032(2) 0.0021(19) -0.0179(19) -0.017(2)
C35 0.037(2) 0.0331(19) 0.029(2) 0.0048(15) -0.0095(16) -0.0056(16)
C36 0.048(2) 0.045(2) 0.027(2) 0.0059(16) -0.0054(17) -0.0256(18)
C37 0.057(3) 0.109(4) 0.043(3) -0.002(3) 0.000(2) -0.046(3)
C38 0.089(4) 0.046(3) 0.074(3) 0.009(2) -0.027(3) -0.038(2)
C39 0.033(2) 0.051(2) 0.036(2) -0.0017(18) -0.0087(17) -0.0080(18)
C40 0.048(3) 0.051(3) 0.051(3) 0.002(2) -0.007(2) 0.008(2)
C41 0.042(3) 0.093(3) 0.056(3) -0.005(3) -0.012(2) -0.028(2)
C42 0.037(2) 0.037(2) 0.060(3) -0.0033(19) -0.0083(18) -0.0204(17)
Cl1 0.0442(6) 0.0444(5) 0.0481(6) -0.0023(5) -0.0029(4) -0.0129(4)
Cl2 0.0392(6) 0.0490(6) 0.0660(7) -0.0187(5) -0.0103(5) -0.0093(5)
Cl3 0.0536(7) 0.0649(7) 0.0561(7) 0.0037(5) -0.0205(5) -0.0118(5)
C43 0.041(3) 0.037(2) 0.126(4) 0.024(3) -0.008(3) -0.013(2)
Cl4 0.1236(13) 0.0521(8) 0.1189(13) 0.0106(8) 0.0099(10) 0.0018(8)
Cl5 0.205(2) 0.0712(10) 0.251(2) 0.0677(13) -0.1557(19) -0.0672(12)
Cl6 0.0585(8) 0.0676(8) 0.1738(16) -0.0139(9) 0.0376(9) -0.0287(7)

loop_
_atom_type_symbol
_atom_type_description
_atom_type_scat_dispersion_real
_atom_type_scat_dispersion_imag
_atom_type_scat_source
C C 0.0033 0.0016 'International Tables Vol C Tables 4.2.6.8 and 6.1.1.4'
H H 0.0000 0.0000 'International Tables Vol C Tables 4.2.6.8 and 6.1.1.4'
N N 0.0061 0.0033 'International Tables Vol C Tables 4.2.6.8 and 6.1.1.4'
Ni Ni 0.3393 1.1124 'International Tables Vol C Tables 4.2.6.8 and 6.1.1.4'
Br Br -0.2901 2.4595 'International Tables Vol C Tables 4.2.6.8 and 6.1.1.4'
Cl Cl 0.1484 0.1585 'International Tables Vol C Tables 4.2.6.8 and 6.1.1.4'

loop_
_geom_angle_atom_site_label_1
_geom_angle_atom_site_label_2
_geom_angle_atom_site_label_3
_geom_angle
_geom_angle_site_symmetry_1
_geom_angle_site_symmetry_3
_geom_angle_publ_flag
N3 Ni1 N2 79.76(10) . . ?
N3 Ni1 N4 76.51(9) . . ?
N2 Ni1 N4 156.26(9) . . ?
N3 Ni1 Br2 92.49(7) . . ?
N2 Ni1 Br2 93.80(7) . . ?
N4 Ni1 Br2 87.78(6) . . ?
N3 Ni1 Br1 90.81(7) . . ?
N2 Ni1 Br1 93.04(7) . . ?
N4 Ni1 Br1 86.80(6) . . ?
Br2 Ni1 Br1 172.838(19) . . ?
C13 N1 C9 119.9(3) . . ?
C18 N2 C14 120.0(3) . . ?
C18 N2 Ni1 114.6(2) . . ?
C14 N2 Ni1 125.3(2) . . ?
C23 N3 C19 121.1(3) . . ?
C23 N3 Ni1 121.9(2) . . ?
C19 N3 Ni1 116.90(19) . . ?
C28 N4 C24 117.4(2) . . ?
C28 N4 Ni1 133.69(19) . . ?
C24 N4 Ni1 108.32(18) . . ?
C29 N5 C30 118.6(3) . . ?
C3 C2 C4 113.2(4) . . ?
C3 C2 C1 111.8(4) . . ?
C4 C2 C1 110.2(3) . . ?
C5 C4 C9 118.3(3) . . ?
C5 C4 C2 119.2(3) . . ?
C9 C4 C2 122.4(3) . . ?
C6 C5 C4 121.4(3) . . ?
C7 C6 C5 119.5(3) . . ?
C6 C7 C8 121.8(3) . . ?
C7 C8 C9 117.9(3) . . ?
C7 C8 C10 118.5(3) . . ?
C9 C8 C10 123.5(3) . . ?
C4 C9 C8 121.0(3) . . ?
C4 C9 N1 119.1(3) . . ?
C8 C9 N1 119.5(3) . . ?
C11 C10 C8 112.7(3) . . ?
C11 C10 C12 110.7(4) . . ?
C8 C10 C12 109.6(3) . . ?
N1 C13 C14 118.3(3) . . ?
N1 C13 C13A 125.6(3) . . ?
C14 C13 C13A 116.1(3) . . ?
N2 C14 C15 120.5(3) . . ?
N2 C14 C13 115.9(3) . . ?
C15 C14 C13 123.6(3) . . ?
C14 C15 C16 119.7(3) . . ?
C17 C16 C15 119.7(3) . . ?
C16 C17 C18 118.5(3) . . ?
N2 C18 C17 121.6(3) . . ?
N2 C18 C19 114.9(3) . . ?
C17 C18 C19 123.5(3) . . ?
N3 C19 C20 120.6(3) . . ?
N3 C19 C18 113.5(3) . . ?
C20 C19 C18 126.0(3) . . ?
C19 C20 C21 118.7(3) . . ?
C22 C21 C20 120.2(3) . . ?
C21 C22 C23 118.8(3) . . ?
N3 C23 C22 120.7(3) . . ?
N3 C23 C24 114.9(3) . . ?
C22 C23 C24 124.5(3) . . ?
N4 C24 C25 122.7(3) . . ?
N4 C24 C23 117.1(2) . . ?
C25 C24 C23 120.2(3) . . ?
C26 C25 C24 118.7(3) . . ?
C27 C26 C25 119.4(3) . . ?
C26 C27 C28 119.2(3) . . ?
N4 C28 C27 122.4(3) . . ?
N4 C28 C29 118.7(2) . . ?
C27 C28 C29 118.9(3) . . ?
N5 C29 C29A 125.1(3) . . ?
N5 C29 C28 116.9(3) . . ?
C29A C29 C28 117.9(3) . . ?
C31 C30 C35 122.0(3) . . ?
C31 C30 N5 120.0(3) . . ?
C35 C30 N5 118.0(3) . . ?
C32 C31 C30 117.5(3) . . ?
C32 C31 C36 121.3(3) . . ?
C30 C31 C36 121.2(3) . . ?
C33 C32 C31 121.1(4) . . ?
C34 C33 C32 120.4(3) . . ?
C33 C34 C35 121.2(4) . . ?
C34 C35 C30 117.7(3) . . ?
C34 C35 C39 121.9(3) . . ?
C30 C35 C39 120.3(3) . . ?
C31 C36 C37 114.3(3) . . ?
C31 C36 C38 110.1(3) . . ?
C37 C36 C38 111.0(3) . . ?
C35 C39 C41 114.0(3) . . ?
C35 C39 C40 110.0(3) . . ?
C41 C39 C40 109.9(3) . . ?
Cl2 C42 Cl1 111.08(19) . . ?
Cl2 C42 Cl3 110.4(2) . . ?
Cl1 C42 Cl3 109.98(19) . . ?
Cl5 C43 Cl6 112.8(3) . . ?
Cl5 C43 Cl4 109.7(2) . . ?
Cl6 C43 Cl4 108.9(3) . . ?

loop_
_geom_bond_atom_site_label_1
_geom_bond_atom_site_label_2
_geom_bond_distance
_geom_bond_site_symmetry_2
_geom_bond_publ_flag
Ni1 N3 1.982(2) . ?
Ni1 N2 2.040(2) . ?
Ni1 N4 2.316(2) . ?
Ni1 Br2 2.4780(7) . ?
Ni1 Br1 2.4827(7) . ?
N1 C13 1.269(4) . ?
N1 C9 1.451(4) . ?
N2 C18 1.336(4) . ?
N2 C14 1.347(4) . ?
N3 C23 1.330(4) . ?
N3 C19 1.348(3) . ?
N4 C28 1.340(3) . ?
N4 C24 1.350(4) . ?
N5 C29 1.277(4) . ?
N5 C30 1.427(4) . ?
C1 C2 1.527(6) . ?
C2 C3 1.518(6) . ?
C2 C4 1.521(5) . ?
C4 C5 1.382(5) . ?
C4 C9 1.394(5) . ?
C5 C6 1.375(5) . ?
C6 C7 1.372(5) . ?
C7 C8 1.379(5) . ?
C8 C9 1.404(4) . ?
C8 C10 1.520(5) . ?
C10 C11 1.514(5) . ?
C10 C12 1.537(5) . ?
C13 C14 1.490(5) . ?
C13 C13A 1.501(5) . ?
C14 C15 1.379(4) . ?
C15 C16 1.380(5) . ?
C16 C17 1.366(5) . ?
C17 C18 1.394(4) . ?
C18 C19 1.476(4) . ?
C19 C20 1.378(4) . ?
C20 C21 1.386(4) . ?
C21 C22 1.372(4) . ?
C22 C23 1.388(4) . ?
C23 C24 1.486(4) . ?
C24 C25 1.391(4) . ?
C25 C26 1.374(4) . ?
C26 C27 1.366(4) . ?
C27 C28 1.398(4) . ?
C28 C29 1.495(4) . ?
C29 C29A 1.486(4) . ?
C30 C31 1.401(4) . ?
C30 C35 1.415(5) . ?
C31 C32 1.396(5) . ?
C31 C36 1.506(5) . ?
C32 C33 1.386(5) . ?
C33 C34 1.375(5) . ?
C34 C35 1.388(5) . ?
C35 C39 1.503(5) . ?
C36 C37 1.522(5) . ?
C36 C38 1.530(5) . ?
C39 C41 1.534(5) . ?
C39 C40 1.535(5) . ?
C42 Cl2 1.753(4) . ?
C42 Cl1 1.758(4) . ?
C42 Cl3 1.762(4) . ?
C43 Cl5 1.700(5) . ?
C43 Cl6 1.726(4) . ?
C43 Cl4 1.768(5) . ?
